data_4103320
loop_
_publ_author_name
'Gang Hu'
'Anil K. Gupta'
'Rui H. Huang'
'Munmun Mukherjee'
'William D. Wulff'

_publ_contact_author_name 'William D. Wulff'
_publ_section_title
;
 Substrate-Induced Covalent Assembly of a Chemzyme and Crystallographic
 Characterization of a Chemzyme-Substrate Complex
;
_journal_name_full 'Journal of the American Chemical Society'
_journal_page_first 14669
_journal_page_last 14675
_journal_paper_doi 10.1021/ja1070224
_journal_volume 132
_journal_year 2010
_chemical_formula_sum 'C80 H64 B3 Cl4.5 N O9'
_chemical_formula_weight 1375.28
_space_group_IT_number 19
_symmetry_cell_setting orthorhombic
_symmetry_Int_Tables_number 19
_symmetry_space_group_name_Hall 'P 2ac 2ab'
_symmetry_space_group_name_H-M 'P 21 21 21'
_atom_sites_solution_hydrogens geom
_atom_sites_solution_primary direct
_atom_sites_solution_secondary difmap
_audit_creation_method SHELXL-97
_cell_angle_alpha 90.00
_cell_angle_beta 90.00
_cell_angle_gamma 90.00
_cell_formula_units_Z 4
_cell_length_a 13.502(3)
_cell_length_b 13.892(3)
_cell_length_c 40.821(8)
_cell_measurement_temperature 173(2)
_cell_volume 7657(3)
_computing_structure_refinement 'SHELXL-97 (Sheldrick, 1997)'
_computing_structure_solution 'SHELXS-97 (Sheldrick, 1990)'
_diffrn_ambient_temperature 173(2)
_diffrn_detector_area_resol_mean 836.6
_diffrn_measured_fraction_theta_full 0.989
_diffrn_measured_fraction_theta_max 0.989
_diffrn_measurement_method '\w,and/f 0.5 deg'
_diffrn_radiation_monochromator graphite
_diffrn_radiation_probe x-ray
_diffrn_radiation_type MoK\a
_diffrn_radiation_wavelength 0.71073
_diffrn_reflns_av_R_equivalents 0.0514
_diffrn_reflns_av_sigmaI/netI 0.0472
_diffrn_reflns_limit_h_max 17
_diffrn_reflns_limit_h_min -17
_diffrn_reflns_limit_k_max 18
_diffrn_reflns_limit_k_min -17
_diffrn_reflns_limit_l_max 54
_diffrn_reflns_limit_l_min -52
_diffrn_reflns_number 92449
_diffrn_reflns_theta_full 28.31
_diffrn_reflns_theta_max 28.31
_diffrn_reflns_theta_min 1.55
_diffrn_source 'fine-focus sealed tube'
_exptl_absorpt_coefficient_mu 0.227
_exptl_absorpt_correction_type multi-scan
_exptl_absorpt_process_details SADABS
_exptl_crystal_density_diffrn 1.193
_exptl_crystal_density_method 'not measured'
_exptl_crystal_F_000 2858
_exptl_crystal_size_max 0.5
_exptl_crystal_size_mid 0.5
_exptl_crystal_size_min 0.2
_refine_diff_density_max 1.616
_refine_diff_density_min -0.341
_refine_diff_density_rms 0.128
_refine_ls_abs_structure_details 'Flack H D (1983), Acta Cryst. A39, 876-881'
_refine_ls_abs_structure_Flack -0.03(12)
_refine_ls_extinction_method none
_refine_ls_goodness_of_fit_ref 1.103
_refine_ls_hydrogen_treatment constr
_refine_ls_matrix_type full
_refine_ls_number_parameters 937
_refine_ls_number_reflns 18535
_refine_ls_number_restraints 0
_refine_ls_restrained_S_all 1.103
_refine_ls_R_factor_all 0.1296
_refine_ls_R_factor_gt 0.0936
_refine_ls_shift/su_max 0.055
_refine_ls_shift/su_mean 0.004
_refine_ls_structure_factor_coef Fsqd
_refine_ls_weighting_details 'calc w=1/[\s^2^(Fo^2^)+(0.2000P)^2^+0.0000P] where P=(Fo^2^+2Fc^2^)/3'
_refine_ls_weighting_scheme calc
_refine_ls_wR_factor_gt 0.2610
_refine_ls_wR_factor_ref 0.2928
_reflns_number_gt 12954
_reflns_number_total 18535
_reflns_threshold_expression >2sigma(I)
_cod_data_source_file ja1070224_si_001_1.cif
_cod_data_source_block complex10b
_cod_depositor_comments
;
The following automatic conversions were performed:

'_exptl_absorpt_correction_type' value 'Multi-scan' changed to
'multi-scan' according to the built-in table from CIF Core dictionary
named 'cif_core.dic' version 2.4.1 from 2010-06-29.

Automatic conversion script
Id: cif_fix_values 1715 2011-07-08 13:25:40Z adriana 
;
_cod_original_formula_sum 'C80 H64 B3 Cl4.50 N O9'
_cod_database_code 4103320

loop_
_symmetry_equiv_pos_as_xyz
'x, y, z'
'-x+1/2, -y, z+1/2'
'x+1/2, -y+1/2, -z'
'-x, y+1/2, -z+1/2'

loop_
_atom_site_label
_atom_site_type_symbol
_atom_site_fract_x
_atom_site_fract_y
_atom_site_fract_z
_atom_site_U_iso_or_equiv
_atom_site_adp_type
_atom_site_occupancy
_atom_site_symmetry_multiplicity
_atom_site_calc_flag
_atom_site_refinement_flags
O1 O 0.81696(18) 0.59957(18) 0.14253(6) 0.0281(5) Uani 1 1 d .
C2 C 0.8589(3) 0.5104(3) 0.14239(9) 0.0279(7) Uani 1 1 d .
C3 C 0.8632(3) 0.4643(3) 0.11195(9) 0.0298(7) Uani 1 1 d .
C4 C 0.8217(3) 0.5156(3) 0.08264(9) 0.0283(7) Uani 1 1 d .
C5 C 0.8567(3) 0.6081(3) 0.07500(8) 0.0280(7) Uani 1 1 d .
O6 O 0.91700(19) 0.65301(18) 0.09677(6) 0.0295(5) Uani 1 1 d .
B7 B 0.8803(3) 0.6775(3) 0.12960(10) 0.0277(8) Uani 1 1 d .
O8 O 0.81253(19) 0.76262(18) 0.12874(6) 0.0311(6) Uani 1 1 d .
B9 B 0.8217(3) 0.8325(3) 0.15172(10) 0.0307(8) Uani 1 1 d .
O10 O 0.8949(2) 0.8323(2) 0.17497(7) 0.0370(6) Uani 1 1 d .
B11 B 0.9694(3) 0.7644(3) 0.17229(10) 0.0308(8) Uani 1 1 d .
O12 O 0.96710(19) 0.69439(19) 0.14935(6) 0.0297(5) Uani 1 1 d .
O13 O 0.7529(2) 0.9069(2) 0.15092(7) 0.0397(6) Uani 1 1 d .
C14 C 0.7624(3) 0.9897(3) 0.16925(11) 0.0381(9) Uani 1 1 d .
C15 C 0.7818(4) 0.9892(4) 0.20257(12) 0.0501(11) Uani 1 1 d .
H15A H 0.7902 0.9313 0.2137 0.060 Uiso 1 1 calc R
C16 C 0.7886(4) 1.0769(5) 0.21938(13) 0.0630(15) Uani 1 1 d .
H16A H 0.8007 1.0772 0.2418 0.076 Uiso 1 1 calc R
C17 C 0.7776(5) 1.1623(4) 0.20289(19) 0.0740(18) Uani 1 1 d .
H17A H 0.7828 1.2202 0.2142 0.089 Uiso 1 1 calc R
C18 C 0.7590(5) 1.1633(4) 0.17004(17) 0.0654(15) Uani 1 1 d .
H18A H 0.7525 1.2215 0.1590 0.078 Uiso 1 1 calc R
C19 C 0.7499(4) 1.0765(3) 0.15305(13) 0.0508(11) Uani 1 1 d .
H19A H 0.7353 1.0769 0.1308 0.061 Uiso 1 1 calc R
O20 O 1.0454(2) 0.7772(2) 0.19443(7) 0.0424(7) Uani 1 1 d .
C21 C 1.1324(3) 0.7255(4) 0.19456(10) 0.0416(10) Uani 1 1 d .
C22 C 1.2182(4) 0.7772(5) 0.19987(14) 0.0619(14) Uani 1 1 d .
H22A H 1.2146 0.8430 0.2039 0.074 Uiso 1 1 calc R
C23 C 1.3070(4) 0.7330(6) 0.19929(18) 0.0786(19) Uani 1 1 d .
H23A H 1.3640 0.7693 0.2026 0.094 Uiso 1 1 calc R
C24 C 1.3154(4) 0.6368(6) 0.19392(13) 0.0662(16) Uani 1 1 d .
H24A H 1.3773 0.6076 0.1929 0.079 Uiso 1 1 calc R
C25 C 1.2287(4) 0.5823(5) 0.18998(12) 0.0582(13) Uani 1 1 d .
H25A H 1.2324 0.5160 0.1870 0.070 Uiso 1 1 calc R
C26 C 1.1370(3) 0.6284(4) 0.19053(11) 0.0463(10) Uani 1 1 d .
H26A H 1.0790 0.5928 0.1882 0.056 Uiso 1 1 calc R
C27 C 0.8925(3) 0.4659(3) 0.17189(9) 0.0303(8) Uani 1 1 d .
C28 C 0.8880(3) 0.5100(3) 0.20445(9) 0.0343(8) Uani 1 1 d .
C29 C 0.8415(3) 0.6000(3) 0.21150(9) 0.0360(8) Uani 1 1 d .
H29A H 0.8096 0.6336 0.1948 0.043 Uiso 1 1 calc R
C30 C 0.8433(4) 0.6374(4) 0.24271(10) 0.0462(10) Uani 1 1 d .
H30A H 0.8136 0.6967 0.2467 0.055 Uiso 1 1 calc R
C31 C 0.8883(4) 0.5891(4) 0.26835(11) 0.0553(13) Uani 1 1 d .
H31A H 0.8894 0.6157 0.2892 0.066 Uiso 1 1 calc R
C32 C 0.9312(4) 0.5008(4) 0.26245(11) 0.0559(13) Uani 1 1 d .
H32A H 0.9605 0.4675 0.2797 0.067 Uiso 1 1 calc R
C33 C 0.9318(3) 0.4599(3) 0.23100(10) 0.0411(9) Uani 1 1 d .
C34 C 0.9756(4) 0.3678(4) 0.22666(11) 0.0517(12) Uani 1 1 d .
H34A H 1.0041 0.3362 0.2444 0.062 Uiso 1 1 calc R
C35 C 0.9761(4) 0.3260(3) 0.19680(10) 0.0466(11) Uani 1 1 d .
H35A H 1.0028 0.2646 0.1945 0.056 Uiso 1 1 calc R
C36 C 0.9359(3) 0.3743(3) 0.16830(10) 0.0382(9) Uani 1 1 d .
C37 C 0.9436(3) 0.3304(3) 0.13723(11) 0.0365(8) Uani 1 1 d .
H37A H 0.9735 0.2702 0.1358 0.044 Uiso 1 1 calc R
C38 C 0.9089(3) 0.3726(3) 0.10912(10) 0.0318(8) Uani 1 1 d .
C39 C 0.9265(3) 0.3239(3) 0.07731(10) 0.0347(8) Uani 1 1 d .
C40 C 0.9132(3) 0.2241(3) 0.07494(12) 0.0444(10) Uani 1 1 d .
H40A H 0.8903 0.1896 0.0929 0.053 Uiso 1 1 calc R
C41 C 0.9342(5) 0.1758(4) 0.04531(15) 0.0623(14) Uani 1 1 d .
H41A H 0.9255 0.1095 0.0439 0.075 Uiso 1 1 calc R
C42 C 0.9681(5) 0.2269(5) 0.01818(15) 0.0736(18) Uani 1 1 d .
H42A H 0.9808 0.1957 -0.0015 0.088 Uiso 1 1 calc R
C43 C 0.9824(5) 0.3251(4) 0.02119(13) 0.0614(14) Uani 1 1 d .
H43A H 1.0067 0.3592 0.0033 0.074 Uiso 1 1 calc R
C44 C 0.9622(4) 0.3738(3) 0.04955(11) 0.0446(10) Uani 1 1 d .
H44A H 0.9719 0.4400 0.0505 0.054 Uiso 1 1 calc R
C45 C 0.7515(3) 0.4708(3) 0.06147(10) 0.0340(8) Uani 1 1 d .
C46 C 0.7042(3) 0.3755(3) 0.06925(12) 0.0422(10) Uani 1 1 d .
C47 C 0.6888(4) 0.3092(4) 0.04490(15) 0.0610(14) Uani 1 1 d .
H47A H 0.7106 0.3218 0.0237 0.073 Uiso 1 1 calc R
C48 C 0.6391(6) 0.2204(4) 0.0521(3) 0.096(3) Uani 1 1 d .
H48A H 0.6299 0.1753 0.0355 0.116 Uiso 1 1 calc R
C49 C 0.6051(6) 0.2012(5) 0.0830(3) 0.100(3) Uani 1 1 d .
H49A H 0.5732 0.1435 0.0876 0.120 Uiso 1 1 calc R
C50 C 0.6191(4) 0.2690(5) 0.1069(2) 0.078(2) Uani 1 1 d .
H50A H 0.5942 0.2579 0.1278 0.094 Uiso 1 1 calc R
C51 C 0.6696(3) 0.3535(4) 0.10063(14) 0.0514(12) Uani 1 1 d .
H51A H 0.6808 0.3966 0.1176 0.062 Uiso 1 1 calc R
C52 C 0.7268(3) 0.5153(3) 0.03264(10) 0.0403(9) Uani 1 1 d .
H52A H 0.6796 0.4871 0.0191 0.048 Uiso 1 1 calc R
C53 C 0.7713(3) 0.6033(3) 0.02289(9) 0.0386(9) Uani 1 1 d .
C54 C 0.7475(4) 0.6419(4) -0.00859(10) 0.0494(11) Uani 1 1 d .
H54A H 0.7023 0.6099 -0.0219 0.059 Uiso 1 1 calc R
C55 C 0.7891(4) 0.7232(4) -0.01914(11) 0.0518(12) Uani 1 1 d .
H55A H 0.7737 0.7461 -0.0399 0.062 Uiso 1 1 calc R
C56 C 0.8577(3) 0.7767(3) 0.00108(10) 0.0432(10) Uani 1 1 d .
C57 C 0.9015(4) 0.8615(4) -0.01132(11) 0.0488(11) Uani 1 1 d .
H57A H 0.8842 0.8827 -0.0322 0.059 Uiso 1 1 calc R
C58 C 0.9675(4) 0.9127(4) 0.00620(13) 0.0531(12) Uani 1 1 d .
H58A H 0.9962 0.9681 -0.0024 0.064 Uiso 1 1 calc R
C59 C 0.9922(4) 0.8807(4) 0.03774(12) 0.0472(11) Uani 1 1 d .
H59A H 1.0369 0.9159 0.0502 0.057 Uiso 1 1 calc R
C60 C 0.9513(3) 0.7979(3) 0.05052(10) 0.0400(9) Uani 1 1 d .
H60A H 0.9692 0.7785 0.0715 0.048 Uiso 1 1 calc R
C61 C 0.8831(3) 0.7419(3) 0.03267(9) 0.0332(8) Uani 1 1 d .
C62 C 0.8374(3) 0.6518(3) 0.04401(8) 0.0282(7) Uani 1 1 d .
C63 C 0.5872(3) 0.6241(3) 0.11762(9) 0.0308(8) Uani 1 1 d .
H63A H 0.6288 0.5686 0.1121 0.037 Uiso 1 1 calc R
N64 N 0.6291(2) 0.7098(2) 0.10013(7) 0.0289(6) Uani 1 1 d .
H64 H 0.6766 0.7409 0.1093 0.035 Uiso 1 1 calc R
C65 C 0.5983(3) 0.7391(3) 0.07256(10) 0.0345(8) Uani 1 1 d .
H65A H 0.5475 0.7038 0.0630 0.041 Uiso 1 1 calc R
C66 C 0.6343(3) 0.8230(3) 0.05416(10) 0.0337(8) Uani 1 1 d .
C67 C 0.5980(4) 0.8345(4) 0.02222(11) 0.0454(10) Uani 1 1 d .
H67A H 0.5526 0.7907 0.0138 0.055 Uiso 1 1 calc R
C68 C 0.6298(4) 0.9107(4) 0.00337(13) 0.0579(13) Uani 1 1 d .
H68A H 0.6078 0.9170 -0.0181 0.070 Uiso 1 1 calc R
C69 C 0.6942(4) 0.9778(4) 0.01622(14) 0.0575(13) Uani 1 1 d .
H69A H 0.7147 1.0298 0.0036 0.069 Uiso 1 1 calc R
C70 C 0.7281(4) 0.9674(4) 0.04807(14) 0.0527(12) Uani 1 1 d .
H70A H 0.7706 1.0135 0.0568 0.063 Uiso 1 1 calc R
C71 C 0.7001(3) 0.8899(3) 0.06704(12) 0.0429(9) Uani 1 1 d .
H71A H 0.7249 0.8825 0.0881 0.052 Uiso 1 1 calc R
C72 C 0.4825(3) 0.6011(3) 0.10637(9) 0.0312(8) Uani 1 1 d .
C73 C 0.4044(3) 0.6653(3) 0.11165(10) 0.0377(9) Uani 1 1 d .
H73A H 0.4177 0.7242 0.1216 0.045 Uiso 1 1 calc R
C74 C 0.3079(3) 0.6441(4) 0.10257(9) 0.0433(10) Uani 1 1 d .
C75 C 0.2257(3) 0.7161(5) 0.10781(12) 0.0580(14) Uani 1 1 d .
H75A H 0.2524 0.7737 0.1174 0.087 Uiso 1 1 calc R
H75B H 0.1768 0.6892 0.1222 0.087 Uiso 1 1 calc R
H75C H 0.1955 0.7313 0.0871 0.087 Uiso 1 1 calc R
C76 C 0.2899(3) 0.5536(4) 0.08852(10) 0.0441(11) Uani 1 1 d .
O77 O 0.1949(3) 0.5310(4) 0.07870(8) 0.0640(11) Uani 1 1 d .
C78 C 0.1314(4) 0.4986(6) 0.10482(15) 0.081(2) Uani 1 1 d .
H78A H 0.0668 0.4846 0.0962 0.121 Uiso 1 1 calc R
H78B H 0.1263 0.5480 0.1212 0.121 Uiso 1 1 calc R
H78C H 0.1589 0.4415 0.1145 0.121 Uiso 1 1 calc R
C79 C 0.3651(4) 0.4887(3) 0.08242(10) 0.0439(10) Uani 1 1 d .
C80 C 0.3458(5) 0.3923(4) 0.06740(16) 0.0682(16) Uani 1 1 d .
H80A H 0.4071 0.3579 0.0652 0.102 Uiso 1 1 calc R
H80B H 0.3165 0.4007 0.0462 0.102 Uiso 1 1 calc R
H80C H 0.3015 0.3564 0.0812 0.102 Uiso 1 1 calc R
C81 C 0.4625(3) 0.5142(3) 0.09156(10) 0.0386(9) Uani 1 1 d .
H81A H 0.5141 0.4715 0.0875 0.046 Uiso 1 1 calc R
C82 C 0.5920(3) 0.6377(3) 0.15470(9) 0.0323(8) Uani 1 1 d .
C83 C 0.5833(3) 0.7261(3) 0.17000(10) 0.0368(8) Uani 1 1 d .
H83A H 0.5800 0.7817 0.1573 0.044 Uiso 1 1 calc R
C84 C 0.5796(3) 0.7338(4) 0.20431(11) 0.0416(10) Uani 1 1 d .
C85 C 0.5731(4) 0.8292(4) 0.22099(14) 0.0589(13) Uani 1 1 d .
H85A H 0.5725 0.8199 0.2443 0.088 Uiso 1 1 calc R
H85B H 0.5134 0.8613 0.2144 0.088 Uiso 1 1 calc R
H85C H 0.6293 0.8677 0.2150 0.088 Uiso 1 1 calc R
C86 C 0.5854(3) 0.6505(4) 0.22253(10) 0.0433(10) Uani 1 1 d .
O87 O 0.5819(3) 0.6549(3) 0.25666(7) 0.0583(10) Uani 1 1 d .
C88 C 0.4826(4) 0.6472(7) 0.26921(13) 0.078(2) Uani 1 1 d .
H88A H 0.4840 0.6502 0.2927 0.117 Uiso 1 1 calc R
H88B H 0.4543 0.5869 0.2625 0.117 Uiso 1 1 calc R
H88C H 0.4431 0.6991 0.2608 0.117 Uiso 1 1 calc R
C89 C 0.5986(3) 0.5588(4) 0.20808(10) 0.0446(10) Uani 1 1 d .
C90 C 0.6166(5) 0.4710(4) 0.22813(13) 0.0639(15) Uani 1 1 d .
H90A H 0.6244 0.4164 0.2139 0.096 Uiso 1 1 calc R
H90B H 0.5613 0.4605 0.2425 0.096 Uiso 1 1 calc R
H90C H 0.6757 0.4795 0.2409 0.096 Uiso 1 1 calc R
C91 C 0.6003(3) 0.5560(3) 0.17370(10) 0.0385(9) Uani 1 1 d .
H91A H 0.6074 0.4968 0.1633 0.046 Uiso 1 1 calc R
C101 C 1.0101(9) 1.0285(9) 0.1463(2) 0.061(3) Uani 0.50 1 d P
Cl1 Cl 1.1131(2) 1.1002(3) 0.13894(8) 0.0736(8) Uani 0.50 1 d P
Cl2 Cl 0.9647(3) 0.9704(2) 0.11135(6) 0.0705(8) Uani 0.50 1 d P
C102 C 0.3350(8) 0.2765(8) 0.1797(3) 0.059(3) Uani 0.50 1 d P
Cl3 Cl 0.2163(2) 0.3092(3) 0.18476(14) 0.1089(17) Uani 0.50 1 d P
Cl4 Cl 0.4142(2) 0.3732(3) 0.17757(11) 0.0828(10) Uani 0.50 1 d P
Cl5 Cl 0.3490(7) 0.2238(6) 0.1408(2) 0.185(4) Uani 0.50 1 d P
C103 C 0.6264(13) 0.4572(14) 0.3471(8) 0.140(10) Uani 0.50 1 d P
Cl6 Cl 0.5030(5) 0.4651(5) 0.3690(2) 0.178(4) Uani 0.50 1 d P
Cl7 Cl 0.6485(5) 0.5103(3) 0.31877(12) 0.1106(15) Uani 0.50 1 d P
C104 C 0.6738(17) 0.6139(15) 0.4553(7) 0.126(7) Uani 0.50 1 d P
Cl8 Cl 0.5942(7) 0.5292(6) 0.4441(2) 0.190(4) Uani 0.50 1 d P
Cl9 Cl 0.7822(7) 0.6211(7) 0.44553(18) 0.170(3) Uani 0.50 1 d P

loop_
_atom_site_aniso_label
_atom_site_aniso_U_11
_atom_site_aniso_U_22
_atom_site_aniso_U_33
_atom_site_aniso_U_23
_atom_site_aniso_U_13
_atom_site_aniso_U_12
O1 0.0269(12) 0.0292(12) 0.0282(12) -0.0012(10) -0.0003(10) 0.0010(10)
C2 0.0232(16) 0.0288(17) 0.0317(17) 0.0037(14) -0.0009(13) -0.0050(14)
C3 0.0236(16) 0.0342(19) 0.0318(18) 0.0018(15) 0.0017(14) -0.0064(15)
C4 0.0273(17) 0.0298(17) 0.0279(17) -0.0034(14) -0.0008(13) 0.0013(14)
C5 0.0227(16) 0.0375(19) 0.0238(16) -0.0036(14) -0.0012(12) -0.0033(14)
O6 0.0290(13) 0.0333(13) 0.0262(12) -0.0012(10) -0.0028(10) -0.0045(11)
B7 0.0258(18) 0.030(2) 0.0275(18) -0.0008(16) -0.0050(15) 0.0008(15)
O8 0.0301(13) 0.0289(13) 0.0341(13) 0.0002(11) -0.0068(10) -0.0017(10)
B9 0.032(2) 0.032(2) 0.0281(19) 0.0016(16) -0.0020(16) -0.0050(16)
O10 0.0383(15) 0.0380(14) 0.0348(14) -0.0073(12) -0.0085(11) 0.0028(12)
B11 0.0244(18) 0.039(2) 0.0289(19) -0.0013(17) -0.0065(15) -0.0069(17)
O12 0.0274(12) 0.0339(13) 0.0278(12) -0.0014(10) -0.0057(10) 0.0006(10)
O13 0.0426(16) 0.0338(14) 0.0428(15) -0.0045(12) -0.0085(13) 0.0030(12)
C14 0.033(2) 0.036(2) 0.045(2) -0.0103(18) -0.0007(16) 0.0012(16)
C15 0.054(3) 0.055(3) 0.041(2) -0.006(2) 0.008(2) 0.003(2)
C16 0.056(3) 0.090(4) 0.044(3) -0.032(3) 0.008(2) 0.003(3)
C17 0.064(4) 0.054(3) 0.104(5) -0.031(3) 0.001(3) -0.009(3)
C18 0.070(4) 0.038(3) 0.088(4) -0.011(3) -0.001(3) -0.002(2)
C19 0.061(3) 0.038(2) 0.053(3) -0.003(2) -0.001(2) 0.004(2)
O20 0.0303(14) 0.0597(19) 0.0371(15) -0.0139(14) -0.0078(11) 0.0007(13)
C21 0.0280(19) 0.067(3) 0.0302(19) -0.0097(19) -0.0062(15) 0.0078(19)
C22 0.042(3) 0.083(4) 0.060(3) -0.008(3) -0.005(2) -0.005(3)
C23 0.033(3) 0.114(6) 0.089(4) 0.000(4) -0.010(3) -0.005(3)
C24 0.030(2) 0.113(5) 0.056(3) 0.001(3) -0.005(2) 0.011(3)
C25 0.053(3) 0.081(4) 0.041(2) -0.002(2) -0.009(2) 0.018(3)
C26 0.037(2) 0.064(3) 0.038(2) 0.003(2) -0.0050(17) 0.007(2)
C27 0.0277(17) 0.0319(18) 0.0315(18) 0.0047(15) 0.0005(14) -0.0061(14)
C28 0.0336(19) 0.037(2) 0.0320(18) 0.0042(16) 0.0032(15) -0.0083(16)
C29 0.036(2) 0.042(2) 0.0301(18) -0.0011(16) 0.0024(15) -0.0030(17)
C30 0.058(3) 0.046(2) 0.034(2) -0.0018(19) 0.0032(19) -0.004(2)
C31 0.075(4) 0.063(3) 0.028(2) -0.005(2) -0.004(2) -0.015(3)
C32 0.074(3) 0.059(3) 0.035(2) 0.015(2) -0.013(2) -0.009(3)
C33 0.045(2) 0.041(2) 0.038(2) 0.0081(18) -0.0072(18) -0.0064(18)
C34 0.064(3) 0.051(3) 0.041(2) 0.018(2) -0.011(2) -0.001(2)
C35 0.065(3) 0.040(2) 0.035(2) 0.0074(18) -0.010(2) 0.003(2)
C36 0.040(2) 0.034(2) 0.041(2) 0.0059(17) -0.0046(17) -0.0049(17)
C37 0.0340(19) 0.0262(18) 0.049(2) 0.0048(17) -0.0027(16) 0.0008(15)
C38 0.0256(17) 0.0306(18) 0.0391(19) -0.0001(16) 0.0026(14) -0.0063(15)
C39 0.0298(18) 0.0344(19) 0.040(2) -0.0069(16) 0.0001(15) -0.0010(16)
C40 0.045(2) 0.038(2) 0.050(2) -0.0075(19) 0.0075(19) -0.0042(19)
C41 0.068(3) 0.043(3) 0.076(4) -0.024(3) 0.009(3) 0.000(2)
C42 0.090(5) 0.075(4) 0.056(3) -0.029(3) 0.022(3) -0.011(4)
C43 0.074(4) 0.063(3) 0.047(3) -0.010(2) 0.018(3) -0.003(3)
C44 0.046(2) 0.041(2) 0.047(2) -0.0019(19) 0.0084(19) -0.0019(19)
C45 0.0289(18) 0.034(2) 0.039(2) -0.0046(16) -0.0006(15) -0.0008(16)
C46 0.032(2) 0.035(2) 0.059(3) -0.0057(19) -0.0128(18) 0.0004(17)
C47 0.059(3) 0.050(3) 0.073(3) -0.013(3) -0.031(3) 0.001(2)
C48 0.096(5) 0.040(3) 0.154(8) -0.022(4) -0.074(6) -0.002(3)
C49 0.082(5) 0.052(4) 0.167(9) 0.012(5) -0.065(6) -0.024(3)
C50 0.046(3) 0.062(4) 0.127(6) 0.043(4) -0.017(3) -0.010(3)
C51 0.032(2) 0.044(2) 0.079(3) 0.010(2) -0.006(2) -0.0035(18)
C52 0.035(2) 0.048(2) 0.038(2) -0.0112(19) -0.0093(16) -0.0017(18)
C53 0.038(2) 0.048(2) 0.0295(18) -0.0055(17) -0.0037(15) 0.0094(18)
C54 0.047(2) 0.069(3) 0.032(2) 0.001(2) -0.0118(18) 0.004(2)
C55 0.054(3) 0.073(3) 0.0286(19) 0.012(2) -0.0074(19) 0.010(3)
C56 0.040(2) 0.059(3) 0.0306(19) 0.0136(19) 0.0082(16) 0.016(2)
C57 0.052(3) 0.056(3) 0.038(2) 0.018(2) 0.0072(19) 0.013(2)
C58 0.045(3) 0.054(3) 0.060(3) 0.028(2) 0.014(2) 0.008(2)
C59 0.045(2) 0.044(2) 0.052(3) 0.009(2) 0.008(2) -0.0021(19)
C60 0.038(2) 0.046(2) 0.036(2) 0.0067(18) 0.0074(16) 0.0001(18)
C61 0.0302(18) 0.040(2) 0.0294(17) 0.0031(16) 0.0035(14) 0.0070(15)
C62 0.0275(17) 0.0336(18) 0.0235(15) -0.0020(14) -0.0007(13) 0.0058(14)
C63 0.0248(17) 0.0347(19) 0.0330(18) 0.0043(15) 0.0010(14) -0.0021(15)
N64 0.0233(14) 0.0351(16) 0.0284(15) 0.0012(13) 0.0019(11) -0.0060(12)
C65 0.0257(17) 0.043(2) 0.0351(19) 0.0019(16) -0.0016(14) -0.0055(16)
C66 0.0271(18) 0.038(2) 0.0364(19) 0.0058(16) -0.0001(14) 0.0004(16)
C67 0.042(2) 0.052(3) 0.042(2) 0.007(2) -0.0016(18) 0.000(2)
C68 0.063(3) 0.067(3) 0.043(2) 0.024(2) 0.003(2) 0.008(3)
C69 0.055(3) 0.048(3) 0.070(3) 0.026(3) 0.014(3) 0.004(2)
C70 0.047(3) 0.040(2) 0.071(3) 0.009(2) 0.009(2) -0.009(2)
C71 0.040(2) 0.039(2) 0.049(2) 0.0047(19) -0.0026(18) -0.0016(18)
C72 0.0257(17) 0.039(2) 0.0292(17) 0.0048(15) -0.0005(13) -0.0066(15)
C73 0.0284(18) 0.046(2) 0.038(2) -0.0027(18) 0.0063(15) -0.0030(17)
C74 0.0300(19) 0.074(3) 0.0264(18) 0.0038(19) 0.0028(15) -0.004(2)
C75 0.032(2) 0.102(4) 0.040(2) -0.002(3) 0.0009(18) 0.015(3)
C76 0.030(2) 0.072(3) 0.0304(19) 0.014(2) -0.0031(15) -0.014(2)
O77 0.0376(17) 0.115(3) 0.0396(17) 0.0099(19) -0.0087(13) -0.030(2)
C78 0.043(3) 0.136(6) 0.063(3) 0.001(4) 0.004(2) -0.042(4)
C79 0.048(2) 0.050(2) 0.034(2) 0.0072(18) -0.0105(17) -0.018(2)
C80 0.073(4) 0.054(3) 0.077(4) -0.006(3) -0.031(3) -0.024(3)
C81 0.036(2) 0.041(2) 0.039(2) 0.0058(17) -0.0065(16) -0.0063(18)
C82 0.0226(16) 0.044(2) 0.0305(17) 0.0052(16) 0.0026(13) -0.0058(15)
C83 0.0283(18) 0.045(2) 0.038(2) 0.0011(17) 0.0035(15) -0.0013(17)
C84 0.0236(18) 0.060(3) 0.041(2) -0.010(2) 0.0019(15) -0.0075(18)
C85 0.049(3) 0.069(3) 0.058(3) -0.017(3) 0.010(2) -0.004(3)
C86 0.0292(19) 0.069(3) 0.0312(19) 0.001(2) 0.0027(15) -0.009(2)
O87 0.0420(18) 0.101(3) 0.0322(15) -0.0005(17) 0.0055(13) -0.0120(19)
C88 0.047(3) 0.144(6) 0.043(3) 0.009(3) 0.014(2) -0.009(4)
C89 0.036(2) 0.064(3) 0.033(2) 0.010(2) 0.0050(17) -0.013(2)
C90 0.076(4) 0.066(3) 0.050(3) 0.025(3) 0.001(3) -0.012(3)
C91 0.0313(19) 0.042(2) 0.042(2) 0.0078(18) 0.0033(16) -0.0043(16)
C101 0.075(7) 0.078(7) 0.030(4) 0.001(4) 0.000(4) -0.050(6)
Cl1 0.0594(16) 0.083(2) 0.0787(19) -0.0098(16) 0.0079(14) -0.0175(15)
Cl2 0.091(2) 0.0797(19) 0.0408(12) -0.0125(12) 0.0049(12) -0.0322(17)
C102 0.049(5) 0.050(5) 0.077(7) 0.030(5) -0.024(5) -0.010(4)
Cl3 0.0443(15) 0.0678(19) 0.215(5) 0.061(3) 0.020(2) 0.0004(14)
Cl4 0.0503(15) 0.0772(19) 0.121(3) 0.0236(19) 0.0127(16) -0.0076(14)
Cl5 0.172(6) 0.172(6) 0.210(7) -0.075(6) 0.067(6) -0.068(6)
C103 0.067(10) 0.097(13) 0.26(3) 0.004(16) 0.067(15) 0.011(9)
Cl6 0.102(4) 0.138(5) 0.292(9) -0.116(6) 0.062(5) -0.044(3)
Cl7 0.147(4) 0.082(2) 0.104(3) 0.001(2) -0.032(3) 0.014(3)
C104 0.096(13) 0.084(11) 0.20(2) 0.001(14) 0.000(14) 0.018(10)
Cl8 0.201(8) 0.186(7) 0.182(7) -0.049(6) -0.081(6) 0.105(7)
Cl9 0.183(7) 0.187(7) 0.139(5) 0.053(5) 0.031(5) 0.019(6)

loop_
_atom_type_symbol
_atom_type_description
_atom_type_scat_dispersion_real
_atom_type_scat_dispersion_imag
_atom_type_scat_source
C C 0.0033 0.0016 'International Tables Vol C Tables 4.2.6.8 and 6.1.1.4'
H H 0.0000 0.0000 'International Tables Vol C Tables 4.2.6.8 and 6.1.1.4'
N N 0.0061 0.0033 'International Tables Vol C Tables 4.2.6.8 and 6.1.1.4'
O O 0.0106 0.0060 'International Tables Vol C Tables 4.2.6.8 and 6.1.1.4'
B B 0.0013 0.0007 'International Tables Vol C Tables 4.2.6.8 and 6.1.1.4'
Cl Cl 0.1484 0.1585 'International Tables Vol C Tables 4.2.6.8 and 6.1.1.4'

loop_
_geom_angle_atom_site_label_1
_geom_angle_atom_site_label_2
_geom_angle_atom_site_label_3
_geom_angle
C2 O1 B7 115.1(3)
O1 C2 C3 115.9(3)
O1 C2 C27 121.5(3)
C3 C2 C27 122.6(3)
C2 C3 C38 120.0(3)
C2 C3 C4 118.4(3)
C38 C3 C4 121.5(3)
C5 C4 C45 119.3(3)
C5 C4 C3 119.0(3)
C45 C4 C3 121.6(3)
O6 C5 C4 118.5(3)
O6 C5 C62 119.6(3)
C4 C5 C62 121.7(3)
C5 O6 B7 120.1(3)
O12 B7 O6 105.9(3)
O12 B7 O1 113.0(3)
O6 B7 O1 110.6(3)
O12 B7 O8 112.4(3)
O6 B7 O8 111.6(3)
O1 B7 O8 103.5(3)
B9 O8 B7 119.6(3)
O8 B9 O10 123.0(4)
O8 B9 O13 117.1(3)
O10 B9 O13 120.0(4)
B9 O10 B11 118.1(3)
O12 B11 O20 124.4(4)
O12 B11 O10 121.9(3)
O20 B11 O10 113.7(3)
B11 O12 B7 121.6(3)
C14 O13 B9 123.1(3)
O13 C14 C15 123.1(4)
O13 C14 C19 117.1(4)
C15 C14 C19 119.8(4)
C14 C15 C16 119.3(5)
C17 C16 C15 120.3(5)
C18 C17 C16 120.7(5)
C17 C18 C19 119.7(6)
C14 C19 C18 120.2(5)
C21 O20 B11 124.8(3)
C26 C21 O20 123.7(4)
C26 C21 C22 119.8(5)
O20 C21 C22 116.5(5)
C23 C22 C21 120.5(6)
C22 C23 C24 121.6(6)
C23 C24 C25 118.7(5)
C26 C25 C24 119.5(6)
C21 C26 C25 119.8(5)
C36 C27 C2 115.8(3)
C36 C27 C28 119.3(3)
C2 C27 C28 124.9(3)
C33 C28 C29 117.3(4)
C33 C28 C27 118.1(4)
C29 C28 C27 124.5(3)
C30 C29 C28 120.6(4)
C29 C30 C31 121.6(5)
C32 C31 C30 119.0(4)
C31 C32 C33 121.5(4)
C32 C33 C28 119.9(4)
C32 C33 C34 118.7(4)
C28 C33 C34 121.4(4)
C35 C34 C33 120.1(4)
C34 C35 C36 121.6(4)
C27 C36 C37 121.0(4)
C27 C36 C35 119.4(4)
C37 C36 C35 119.6(4)
C38 C37 C36 122.8(4)
C37 C38 C3 117.7(4)
C37 C38 C39 118.8(4)
C3 C38 C39 123.4(3)
C40 C39 C44 118.3(4)
C40 C39 C38 119.4(4)
C44 C39 C38 122.2(4)
C39 C40 C41 120.3(5)
C42 C41 C40 120.3(5)
C43 C42 C41 118.6(5)
C44 C43 C42 122.4(5)
C43 C44 C39 120.2(4)
C52 C45 C4 119.0(4)
C52 C45 C46 118.4(4)
C4 C45 C46 122.6(4)
C47 C46 C51 117.8(5)
C47 C46 C45 120.2(5)
C51 C46 C45 121.9(4)
C46 C47 C48 120.1(7)
C49 C48 C47 120.8(6)
C48 C49 C50 118.6(6)
C49 C50 C51 121.2(8)
C50 C51 C46 121.5(6)
C45 C52 C53 121.8(4)
C62 C53 C52 120.5(4)
C62 C53 C54 120.8(4)
C52 C53 C54 118.7(4)
C55 C54 C53 120.9(4)
C54 C55 C56 121.4(4)
C57 C56 C61 120.6(4)
C57 C56 C55 119.5(4)
C61 C56 C55 119.9(4)
C58 C57 C56 121.9(4)
C57 C58 C59 118.5(5)
C60 C59 C58 121.1(5)
C59 C60 C61 121.8(4)
C60 C61 C56 116.1(4)
C60 C61 C62 125.6(3)
C56 C61 C62 118.3(4)
C53 C62 C5 117.0(4)
C53 C62 C61 118.6(3)
C5 C62 C61 124.4(3)
N64 C63 C72 112.0(3)
N64 C63 C82 111.0(3)
C72 C63 C82 111.4(3)
C65 N64 C63 123.7(3)
N64 C65 C66 126.9(4)
C71 C66 C67 120.0(4)
C71 C66 C65 123.3(4)
C67 C66 C65 116.7(4)
C68 C67 C66 119.9(5)
C67 C68 C69 120.2(5)
C68 C69 C70 119.7(4)
C71 C70 C69 121.1(5)
C70 C71 C66 119.0(5)
C81 C72 C73 118.7(4)
C81 C72 C63 119.9(4)
C73 C72 C63 121.3(4)
C74 C73 C72 122.1(4)
C73 C74 C76 117.5(4)
C73 C74 C75 120.8(5)
C76 C74 C75 121.6(4)
O77 C76 C79 118.9(5)
O77 C76 C74 118.9(5)
C79 C76 C74 122.1(4)
C76 O77 C78 114.2(4)
C76 C79 C81 118.3(4)
C76 C79 C80 122.0(5)
C81 C79 C80 119.7(5)
C72 C81 C79 121.3(4)
C91 C82 C83 118.9(4)
C91 C82 C63 117.4(4)
C83 C82 C63 123.6(4)
C82 C83 C84 121.4(4)
C86 C84 C83 118.2(4)
C86 C84 C85 120.2(4)
C83 C84 C85 121.6(5)
C84 C86 O87 120.0(4)
C84 C86 C89 122.6(4)
O87 C86 C89 117.4(4)
C86 O87 C88 112.6(4)
C91 C89 C86 116.3(4)
C91 C89 C90 121.6(5)
C86 C89 C90 121.9(4)
C82 C91 C89 122.6(4)
Cl1 C101 Cl2 113.7(5)
Cl3 C102 Cl4 112.9(7)
Cl3 C102 Cl5 109.1(7)
Cl4 C102 Cl5 102.3(7)
Cl7 C103 Cl6 123.1(15)
Cl9 C104 Cl8 126.8(16)

loop_
_geom_bond_atom_site_label_1
_geom_bond_atom_site_label_2
_geom_bond_distance
O1 C2 1.362(4)
O1 B7 1.477(5)
C2 C3 1.399(5)
C2 C27 1.428(5)
C3 C38 1.421(5)
C3 C4 1.501(5)
C4 C5 1.404(5)
C4 C45 1.426(5)
C5 O6 1.358(4)
C5 C62 1.427(5)
O6 B7 1.469(5)
B7 O12 1.441(4)
B7 O8 1.496(5)
O8 B9 1.356(5)
B9 O10 1.370(5)
B9 O13 1.390(5)
O10 B11 1.384(5)
B11 O12 1.351(5)
B11 O20 1.378(5)
O13 C14 1.378(5)
C14 C15 1.385(7)
C14 C19 1.385(7)
C15 C16 1.401(8)
C16 C17 1.373(10)
C17 C18 1.364(10)
C18 C19 1.397(7)
O20 C21 1.377(5)
C21 C26 1.361(7)
C21 C22 1.380(7)
C22 C23 1.348(9)
C23 C24 1.360(11)
C24 C25 1.403(9)
C25 C26 1.394(7)
C27 C36 1.409(6)
C27 C28 1.465(5)
C28 C33 1.417(6)
C28 C29 1.428(6)
C29 C30 1.376(6)
C30 C31 1.384(7)
C31 C32 1.378(8)
C32 C33 1.404(7)
C33 C34 1.422(7)
C34 C35 1.350(7)
C35 C36 1.449(6)
C36 C37 1.411(6)
C37 C38 1.371(6)
C38 C39 1.483(5)
C39 C40 1.401(6)
C39 C44 1.413(6)
C40 C41 1.412(7)
C41 C42 1.393(9)
C42 C43 1.382(9)
C43 C44 1.368(7)
C45 C52 1.371(6)
C45 C46 1.503(6)
C46 C47 1.371(7)
C46 C51 1.398(7)
C47 C48 1.435(10)
C48 C49 1.368(13)
C49 C50 1.372(12)
C50 C51 1.381(7)
C52 C53 1.418(7)
C53 C62 1.413(6)
C53 C54 1.429(6)
C54 C55 1.334(8)
C55 C56 1.446(7)
C56 C57 1.412(7)
C56 C61 1.419(5)
C57 C58 1.346(8)
C58 C59 1.402(7)
C59 C60 1.378(6)
C60 C61 1.409(6)
C61 C62 1.471(6)
C63 N64 1.499(5)
C63 C72 1.521(5)
C63 C82 1.527(5)
N64 C65 1.267(5)
C65 C66 1.470(6)
C66 C71 1.388(6)
C66 C67 1.402(6)
C67 C68 1.377(7)
C68 C69 1.377(9)
C69 C70 1.386(8)
C70 C71 1.379(7)
C72 C81 1.377(6)
C72 C73 1.397(6)
C73 C74 1.388(6)
C74 C76 1.403(7)
C74 C75 1.509(7)
C76 O77 1.380(5)
C76 C79 1.381(7)
O77 C78 1.440(6)
C79 C81 1.411(6)
C79 C80 1.496(7)
C82 C91 1.379(6)
C82 C83 1.383(6)
C83 C84 1.406(6)
C84 C86 1.378(7)
C84 C85 1.493(7)
C86 O87 1.395(5)
C86 C89 1.415(7)
O87 C88 1.439(6)
C89 C91 1.404(6)
C89 C90 1.488(7)
C101 Cl1 1.737(10)
C101 Cl2 1.752(9)
C102 Cl3 1.679(12)
C102 Cl4 1.719(11)
C102 Cl5 1.757(15)
C103 Cl7 1.40(3)
C103 Cl6 1.894(18)
C104 Cl9 1.52(2)
C104 Cl8 1.66(2)
